data_7129051
loop_
_publ_author_name
'Yang, Canglei'
'Luo, Lixing'
'Chen, Jinqiu'
'Yang, Bo'
'Wang, Wei'
'Wang, Hebin'
'Long, Guankui'
'Liu, Guangfeng'
'Zhang, Jing'
'Huang, Wei'

_publ_section_title
;
 Helical mesoscopic crystals based on an achiral charge-transfer complex
 with controllable untwisting/breaking.
;
_journal_issue 78
_journal_name_full 'Chemical communications (Cambridge, England)'
_journal_page_first 10031
_journal_page_last 10034
_journal_paper_doi 10.1039/d1cc03767f
_journal_volume 57
_journal_year 2021
_chemical_formula_moiety 'C16 H4 N4 S2, C16 H10'
_chemical_formula_sum 'C32 H12 N4 S2'
_chemical_formula_weight 516.58
_chemical_melting_point 300
_space_group_crystal_system triclinic
_space_group_IT_number 2
_space_group_name_Hall '-P 1'
_space_group_name_H-M_alt 'P -1'
_atom_sites_solution_hydrogens geom
_audit_creation_date 2021-08-10
_audit_creation_method
;
Olex2 1.5-dev
(compiled 2021.06.29 svn.r12e2184c for OlexSys, GUI svn.r6225)
;
_audit_update_record
;
2021-08-16 deposited with the CCDC.	2021-08-27 downloaded from the CCDC.
;
_cell_angle_alpha 67.642(13)
_cell_angle_beta 86.816(15)
_cell_angle_gamma 74.351(14)
_cell_formula_units_Z 1
_cell_length_a 7.551(5)
_cell_length_b 9.095(6)
_cell_length_c 9.799(7)
_cell_measurement_reflns_used 1720
_cell_measurement_temperature 292(2)
_cell_measurement_theta_max 27.15
_cell_measurement_theta_min 2.51
_cell_volume 598.5(7)
_computing_cell_refinement 'Bruker SAINT'
_computing_data_collection 'Bruker APEX2'
_computing_data_reduction 'Bruker SAINT'
_computing_molecular_graphics 'Olex2 1.5-dev (Dolomanov et al., 2009)'
_computing_publication_material 'Olex2 1.5-dev (Dolomanov et al., 2009)'
_computing_structure_refinement 'SHELXL 2018/3 (Sheldrick, 2015)'
_computing_structure_solution 'SHELXT 2014/5 (Sheldrick, 2014)'
_diffrn_ambient_temperature 292.11
_diffrn_measured_fraction_theta_full 0.966
_diffrn_measured_fraction_theta_max 0.966
_diffrn_measurement_device_type 'Bruker APEX-II CCD'
_diffrn_measurement_method '\f and \w scans'
_diffrn_radiation_type MoK\a
_diffrn_radiation_wavelength 0.71073
_diffrn_reflns_av_R_equivalents 0.0670
_diffrn_reflns_av_unetI/netI 0.1249
_diffrn_reflns_Laue_measured_fraction_full 0.966
_diffrn_reflns_Laue_measured_fraction_max 0.966
_diffrn_reflns_limit_h_max 8
_diffrn_reflns_limit_h_min -8
_diffrn_reflns_limit_k_max 10
_diffrn_reflns_limit_k_min -10
_diffrn_reflns_limit_l_max 8
_diffrn_reflns_limit_l_min -11
_diffrn_reflns_number 3174
_diffrn_reflns_point_group_measured_fraction_full 0.966
_diffrn_reflns_point_group_measured_fraction_max 0.966
_diffrn_reflns_theta_full 24.999
_diffrn_reflns_theta_max 24.999
_diffrn_reflns_theta_min 2.250
_exptl_absorpt_coefficient_mu 0.254
_exptl_absorpt_correction_T_max 0.958
_exptl_absorpt_correction_T_min 0.953
_exptl_absorpt_correction_type multi-scan
_exptl_absorpt_process_details 'SADABS (Sheldrick,1996)'
_exptl_crystal_colour black
_exptl_crystal_colour_primary colourless
_exptl_crystal_density_diffrn 1.433
_exptl_crystal_description block
_exptl_crystal_F_000 264
_exptl_crystal_size_max 0.19
_exptl_crystal_size_mid 0.18
_exptl_crystal_size_min 0.17
_refine_diff_density_max 0.386
_refine_diff_density_min -0.271
_refine_diff_density_rms 0.073
_refine_ls_extinction_method none
_refine_ls_goodness_of_fit_ref 0.999
_refine_ls_hydrogen_treatment constr
_refine_ls_matrix_type full
_refine_ls_number_parameters 191
_refine_ls_number_reflns 2034
_refine_ls_number_restraints 129
_refine_ls_restrained_S_all 0.991
_refine_ls_R_factor_all 0.1339
_refine_ls_R_factor_gt 0.0823
_refine_ls_shift/su_max 0.000
_refine_ls_shift/su_mean 0.000
_refine_ls_structure_factor_coef Fsqd
_refine_ls_weighting_details 'w=1/[\s^2^(Fo^2^)+(0.1219P)^2^] where P=(Fo^2^+2Fc^2^)/3'
_refine_ls_weighting_scheme calc
_refine_ls_wR_factor_gt 0.2149
_refine_ls_wR_factor_ref 0.2339
_reflns_Friedel_coverage 0.000
_reflns_number_gt 1172
_reflns_number_total 2034
_reflns_threshold_expression 'I > 2\s(I)'
_cod_data_source_file d1cc03767f4.cif
_cod_data_source_block 20191211zjycl_0m_a
_cod_database_code 7129051
_shelx_shelxl_version_number 2018/3
_shelx_space_group_comment
;
The symmetry employed for this shelxl refinement is uniquely defined
by the following loop, which should always be used as a source of
symmetry information in preference to the above space-group names.
They are only intended as comments.
;
_shelx_estimated_absorpt_t_max 0.958
_shelx_estimated_absorpt_t_min 0.953
_olex2_refinement_description
;
1. Fixed Uiso
 At 1.2 times of:
  All C(H) groups, All C(H,H) groups
2. Rigid body (RIGU) restrains
 All non-hydrogen atoms
 with sigma for 1-2 distances of 0.001 and sigma for 1-3 distances of 0.001
3. Others
 Sof(C15A)=Sof(H15A)=Sof(S1B)=Sof(H7B)=1-FVAR(1)
 Sof(S1A)=Sof(C15B)=Sof(H15B)=Sof(H7A)=FVAR(1)
4.a Aromatic/amide H refined with riding coordinates:
 C15A(H15A), C15B(H15B), C7(H7A), C7(H7B), C00I(H00I), C8(H8), C11(H11),
 C12(H12), C14(H14)
;
_olex2_submission_special_instructions 'No special instructions were received'

loop_
_space_group_symop_operation_xyz
'x, y, z'
'-x, -y, -z'

loop_
_atom_site_label
_atom_site_type_symbol
_atom_site_fract_x
_atom_site_fract_y
_atom_site_fract_z
_atom_site_U_iso_or_equiv
_atom_site_adp_type
_atom_site_occupancy
_atom_site_site_symmetry_order
_atom_site_calc_flag
_atom_site_refinement_flags_posn
_atom_site_refinement_flags_adp
_atom_site_refinement_flags_occupancy
_atom_site_disorder_assembly
_atom_site_disorder_group
S1A S 0.7628(4) 0.6898(3) 0.4610(3) 0.0483(9) Uani 0.630(6) 1 d . . P A 1
C15A C 0.733(4) 0.739(3) 0.460(3) 0.065(6) Uani 0.370(6) 1 d . . P A 2
H15A H 0.801527 0.640361 0.530270 0.078 Uiso 0.370(6) 1 calc R U P A 2
S1B S 0.6279(19) 0.9555(13) 0.2074(9) 0.057(3) Uani 0.370(6) 1 d . . P A 2
C15B C 0.618(4) 0.951(3) 0.234(3) 0.056(4) Uani 0.630(6) 1 d . . P A 1
H15B H 0.587423 1.020068 0.135528 0.067 Uiso 0.630(6) 1 calc R U P A 1
N1 N 0.5470(7) 0.6785(6) 1.0362(5) 0.0785(15) Uani 1 1 d . . . . .
N2 N 0.8764(7) 0.4476(6) 0.7916(5) 0.0882(17) Uani 1 1 d . . . . .
C1 C 0.5807(7) 0.7060(6) 0.9152(6) 0.0540(12) Uani 1 1 d . . . . .
C2 C 0.7696(7) 0.5694(6) 0.7757(5) 0.0559(13) Uani 1 1 d . . . . .
C3 C 0.6362(6) 0.7201(5) 0.7683(5) 0.0472(11) Uani 1 1 d . . . . .
C4 C 0.5718(6) 0.8557(5) 0.6390(5) 0.0381(9) Uani 1 1 d . . . . .
C5 C 0.6230(5) 0.8560(5) 0.4932(5) 0.0372(9) Uani 1 1 d . . . . .
C6 C 0.5546(5) 0.9909(5) 0.3619(5) 0.0385(10) Uani 1 1 d . . . . .
C7 C 0.7361(8) 0.7823(7) 0.2875(6) 0.0664(15) Uani 1 1 d . . . . .
H7A H 0.792592 0.732365 0.223424 0.080 Uiso 0.630(6) 1 calc R U P A 1
H7B H 0.796857 0.710079 0.243014 0.080 Uiso 0.370(6) 1 calc R U P A 2
C00I C -0.0374(9) 0.8849(8) 0.8808(7) 0.0798(17) Uani 1 1 d . . . . .
H00I H -0.046174 0.853634 0.982467 0.096 Uiso 1 1 calc R U . . .
C8 C 0.1371(8) 0.9614(8) 0.2099(6) 0.0736(16) Uani 1 1 d . . . . .
H8 H 0.212614 0.890219 0.170003 0.088 Uiso 1 1 calc R U . . .
C9 C 0.0100(6) 1.0210(6) 0.4229(5) 0.0477(11) Uani 1 1 d . . . . .
C10 C 0.1242(7) 0.9111(7) 0.3661(6) 0.0575(12) Uani 1 1 d . . . . .
C11 C 0.2231(7) 0.7513(7) 0.4661(7) 0.0681(13) Uani 1 1 d . . . . .
H11 H 0.298830 0.677382 0.429200 0.082 Uiso 1 1 calc R U . . .
C12 C 0.2081(7) 0.7062(7) 0.6137(6) 0.0637(13) Uani 1 1 d . . . . .
H12 H 0.274381 0.601540 0.676070 0.076 Uiso 1 1 calc R U . . .
C13 C 0.0920(7) 0.8159(7) 0.6776(6) 0.0590(12) Uani 1 1 d . . . . .
C14 C 0.0773(9) 0.7728(8) 0.8263(6) 0.0736(15) Uani 1 1 d . . . . .
H14 H 0.143118 0.669340 0.891288 0.088 Uiso 1 1 calc R U . . .

loop_
_atom_site_aniso_label
_atom_site_aniso_U_11
_atom_site_aniso_U_22
_atom_site_aniso_U_33
_atom_site_aniso_U_23
_atom_site_aniso_U_13
_atom_site_aniso_U_12
S1A 0.0505(17) 0.0363(15) 0.0559(14) -0.0241(12) 0.0109(10) -0.0003(11)
C15A 0.072(11) 0.045(5) 0.066(4) -0.025(4) 0.024(4) 0.003(6)
S1B 0.064(4) 0.050(3) 0.050(4) -0.021(3) 0.015(3) -0.003(2)
C15B 0.053(8) 0.070(5) 0.051(3) -0.033(3) 0.013(5) -0.016(4)
N1 0.101(4) 0.073(3) 0.0470(19) -0.017(2) 0.009(2) -0.010(3)
N2 0.103(4) 0.052(2) 0.072(3) -0.008(2) 0.009(3) 0.015(2)
C1 0.062(3) 0.048(3) 0.0447(17) -0.0137(19) 0.0004(19) -0.008(2)
C2 0.065(3) 0.042(2) 0.045(3) -0.0065(19) 0.008(2) -0.0057(18)
C3 0.048(3) 0.0427(19) 0.0466(16) -0.0136(15) 0.0039(17) -0.0112(16)
C4 0.033(2) 0.040(2) 0.0437(15) -0.0171(14) 0.0060(15) -0.0115(16)
C5 0.032(2) 0.0337(19) 0.0467(16) -0.0179(14) 0.0095(15) -0.0071(16)
C6 0.033(2) 0.041(2) 0.0431(18) -0.0174(14) 0.0088(16) -0.0117(16)
C7 0.070(3) 0.069(3) 0.072(3) -0.045(3) 0.023(2) -0.014(2)
C00I 0.099(5) 0.090(4) 0.058(3) -0.019(3) 0.008(3) -0.052(3)
C8 0.082(4) 0.096(4) 0.066(2) -0.040(3) 0.015(2) -0.050(4)
C9 0.048(3) 0.057(3) 0.048(2) -0.018(2) 0.003(2) -0.035(2)
C10 0.055(3) 0.068(2) 0.064(2) -0.0283(18) 0.008(2) -0.035(2)
C11 0.061(3) 0.068(3) 0.081(2) -0.026(2) 0.005(2) -0.031(2)
C12 0.056(3) 0.056(3) 0.076(2) -0.013(2) -0.004(2) -0.027(2)
C13 0.059(3) 0.061(3) 0.057(2) -0.010(2) -0.007(2) -0.033(2)
C14 0.084(4) 0.076(3) 0.056(2) -0.006(2) -0.007(2) -0.039(3)

loop_
_atom_type_symbol
_atom_type_description
_atom_type_scat_dispersion_real
_atom_type_scat_dispersion_imag
_atom_type_scat_source
C C 0.0033 0.0016 'International Tables Vol C Tables 4.2.6.8 and 6.1.1.4'
H H 0.0000 0.0000 'International Tables Vol C Tables 4.2.6.8 and 6.1.1.4'
N N 0.0061 0.0033 'International Tables Vol C Tables 4.2.6.8 and 6.1.1.4'
S S 0.1246 0.1234 'International Tables Vol C Tables 4.2.6.8 and 6.1.1.4'

loop_
_geom_angle_atom_site_label_1
_geom_angle_atom_site_label_2
_geom_angle_atom_site_label_3
_geom_angle
_geom_angle_site_symmetry_1
_geom_angle_site_symmetry_3
_geom_angle_publ_flag
C7 S1A C5 93.2(3) . . ?
C5 C15A H15A 123.7 . . ?
C5 C15A C7 112.5(17) . . ?
C7 C15A H15A 123.7 . . ?
C7 S1B C6 95.3(5) . . ?
C6 C15B H15B 126.0 . . ?
C6 C15B C7 107.9(15) . . ?
C7 C15B H15B 126.0 . . ?
N1 C1 C3 173.0(5) . . ?
N2 C2 C3 175.4(6) . . ?
C2 C3 C1 109.5(4) . . ?
C4 C3 C1 125.9(4) . . ?
C4 C3 C2 124.6(5) . . ?
C3 C4 C5 122.8(4) . . ?
C3 C4 C6 122.5(4) . 2_676 ?
C5 C4 C6 114.7(4) . 2_676 ?
C15A C5 C4 128.4(12) . . ?
C15A C5 C6 108.5(12) . . ?
C4 C5 S1A 124.7(3) . . ?
C6 C5 S1A 112.1(3) . . ?
C6 C5 C4 123.1(4) . . ?
C15B C6 C4 127.0(11) . 2_676 ?
C4 C6 S1B 124.3(4) 2_676 . ?
C5 C6 S1B 113.6(4) . . ?
C5 C6 C15B 110.8(11) . . ?
C5 C6 C4 122.2(4) . 2_676 ?
S1A C7 H7A 122.0 . . ?
C15A C7 H7B 125.1 . . ?
S1B C7 C15A 109.8(9) . . ?
S1B C7 H7B 125.1 . . ?
C15B C7 S1A 115.9(10) . . ?
C15B C7 H7A 122.0 . . ?
C8 C00I H00I 118.8 2_576 . ?
C8 C00I C14 122.5(6) 2_576 . ?
C14 C00I H00I 118.8 . . ?
C00I C8 H8 120.3 2_576 . ?
C00I C8 C10 119.5(6) 2_576 . ?
C10 C8 H8 120.3 . . ?
C9 C9 C13 118.3(6) 2_576 2_576 ?
C10 C9 C9 122.0(6) . 2_576 ?
C10 C9 C13 119.7(5) . 2_576 ?
C8 C10 C11 122.0(6) . . ?
C9 C10 C8 119.0(5) . . ?
C9 C10 C11 119.0(5) . . ?
C10 C11 H11 119.5 . . ?
C12 C11 C10 120.9(6) . . ?
C12 C11 H11 119.5 . . ?
C11 C12 H12 119.0 . . ?
C11 C12 C13 122.0(5) . . ?
C13 C12 H12 119.0 . . ?
C12 C13 C9 117.7(5) . 2_576 ?
C14 C13 C9 119.6(6) . 2_576 ?
C14 C13 C12 122.7(5) . . ?
C00I C14 H14 120.1 . . ?
C13 C14 C00I 119.8(6) . . ?
C13 C14 H14 120.1 . . ?

loop_
_geom_bond_atom_site_label_1
_geom_bond_atom_site_label_2
_geom_bond_distance
_geom_bond_site_symmetry_2
_geom_bond_publ_flag
S1A C5 1.722(5) . ?
S1A C7 1.580(7) . ?
C15A H15A 0.9300 . ?
C15A C5 1.30(2) . ?
C15A C7 1.59(3) . ?
S1B C6 1.698(10) . ?
S1B C7 1.484(12) . ?
C15B H15B 0.9300 . ?
C15B C6 1.46(2) . ?
C15B C7 1.46(3) . ?
N1 C1 1.143(6) . ?
N2 C2 1.141(6) . ?
C1 C3 1.445(7) . ?
C2 C3 1.444(7) . ?
C3 C4 1.385(6) . ?
C4 C5 1.458(6) . ?
C4 C6 1.460(6) 2_676 ?
C5 C6 1.399(6) . ?
C7 H7A 0.9300 . ?
C7 H7B 0.9300 . ?
C00I H00I 0.9300 . ?
C00I C8 1.369(8) 2_576 ?
C00I C14 1.400(9) . ?
C8 H8 0.9300 . ?
C8 C10 1.428(8) . ?
C9 C9 1.421(9) 2_576 ?
C9 C10 1.399(7) . ?
C9 C13 1.456(7) 2_576 ?
C10 C11 1.429(8) . ?
C11 H11 0.9300 . ?
C11 C12 1.352(8) . ?
C12 H12 0.9300 . ?
C12 C13 1.449(8) . ?
C13 C14 1.364(8) . ?
C14 H14 0.9300 . ?
